data_7100911
loop_
_publ_author_name
'Mohamed Eddaoudi'
'Victor Ch Krastov'
'Randy Larsena'
'Yunling Liu'

_publ_section_title
;
Molecular building blocks approach to the assembly of
zeolite-like metal-organic frameworks (ZMOFs) with extra-large cavities
;
_journal_name_full 'Chemical Communications'
_journal_paper_doi 10.1039/b600188m
_journal_year 2006
_chemical_formula_sum 'C10 H4 In N4 O8'
_chemical_formula_weight 422.99
_space_group_IT_number 228
_symmetry_cell_setting cubic
_symmetry_space_group_name_Hall '-F 4ud 2vw 3'
_symmetry_space_group_name_H-M 'F d -3 c :2'
_cell_angle_alpha 90.00
_cell_angle_beta 90.00
_cell_angle_gamma 90.00
_cell_formula_units_Z 96
_cell_length_a 36.0435(11)
_cell_length_b 36.0435(11)
_cell_length_c 36.0435(11)
_cell_measurement_temperature 100(2)
_cell_volume 46825(2)
_diffrn_ambient_temperature 100(2)
_exptl_crystal_density_diffrn 1.440
_cod_original_sg_symbol_H-M 'F d -3 c'
_cod_database_code 7100911

loop_
_symmetry_equiv_pos_as_xyz
'x, y, z'
'-x+1/4, -y+3/4, z+1/2'
'-x+3/4, y+1/2, -z+1/4'
'x+1/2, -y+1/4, -z+3/4'
'z, x, y'
'z+1/2, -x+1/4, -y+3/4'
'-z+1/4, -x+3/4, y+1/2'
'-z+3/4, x+1/2, -y+1/4'
'y, z, x'
'-y+3/4, z+1/2, -x+1/4'
'y+1/2, -z+1/4, -x+3/4'
'-y+1/4, -z+3/4, x+1/2'
'y+3/4, x+1/4, -z'
'-y+1/2, -x+1/2, -z+1/2'
'y+1/4, -x, z+3/4'
'-y, x+3/4, z+1/4'
'x+3/4, z+1/4, -y'
'-x, z+3/4, y+1/4'
'-x+1/2, -z+1/2, -y+1/2'
'x+1/4, -z, y+3/4'
'z+3/4, y+1/4, -x'
'z+1/4, -y, x+3/4'
'-z, y+3/4, x+1/4'
'-z+1/2, -y+1/2, -x+1/2'
'x, y+1/2, z+1/2'
'-x+1/4, -y+5/4, z+1'
'-x+3/4, y+1, -z+3/4'
'x+1/2, -y+3/4, -z+5/4'
'z, x+1/2, y+1/2'
'z+1/2, -x+3/4, -y+5/4'
'-z+1/4, -x+5/4, y+1'
'-z+3/4, x+1, -y+3/4'
'y, z+1/2, x+1/2'
'-y+3/4, z+1, -x+3/4'
'y+1/2, -z+3/4, -x+5/4'
'-y+1/4, -z+5/4, x+1'
'y+3/4, x+3/4, -z+1/2'
'-y+1/2, -x+1, -z+1'
'y+1/4, -x+1/2, z+5/4'
'-y, x+5/4, z+3/4'
'x+3/4, z+3/4, -y+1/2'
'-x, z+5/4, y+3/4'
'-x+1/2, -z+1, -y+1'
'x+1/4, -z+1/2, y+5/4'
'z+3/4, y+3/4, -x+1/2'
'z+1/4, -y+1/2, x+5/4'
'-z, y+5/4, x+3/4'
'-z+1/2, -y+1, -x+1'
'x+1/2, y, z+1/2'
'-x+3/4, -y+3/4, z+1'
'-x+5/4, y+1/2, -z+3/4'
'x+1, -y+1/4, -z+5/4'
'z+1/2, x, y+1/2'
'z+1, -x+1/4, -y+5/4'
'-z+3/4, -x+3/4, y+1'
'-z+5/4, x+1/2, -y+3/4'
'y+1/2, z, x+1/2'
'-y+5/4, z+1/2, -x+3/4'
'y+1, -z+1/4, -x+5/4'
'-y+3/4, -z+3/4, x+1'
'y+5/4, x+1/4, -z+1/2'
'-y+1, -x+1/2, -z+1'
'y+3/4, -x, z+5/4'
'-y+1/2, x+3/4, z+3/4'
'x+5/4, z+1/4, -y+1/2'
'-x+1/2, z+3/4, y+3/4'
'-x+1, -z+1/2, -y+1'
'x+3/4, -z, y+5/4'
'z+5/4, y+1/4, -x+1/2'
'z+3/4, -y, x+5/4'
'-z+1/2, y+3/4, x+3/4'
'-z+1, -y+1/2, -x+1'
'x+1/2, y+1/2, z'
'-x+3/4, -y+5/4, z+1/2'
'-x+5/4, y+1, -z+1/4'
'x+1, -y+3/4, -z+3/4'
'z+1/2, x+1/2, y'
'z+1, -x+3/4, -y+3/4'
'-z+3/4, -x+5/4, y+1/2'
'-z+5/4, x+1, -y+1/4'
'y+1/2, z+1/2, x'
'-y+5/4, z+1, -x+1/4'
'y+1, -z+3/4, -x+3/4'
'-y+3/4, -z+5/4, x+1/2'
'y+5/4, x+3/4, -z'
'-y+1, -x+1, -z+1/2'
'y+3/4, -x+1/2, z+3/4'
'-y+1/2, x+5/4, z+1/4'
'x+5/4, z+3/4, -y'
'-x+1/2, z+5/4, y+1/4'
'-x+1, -z+1, -y+1/2'
'x+3/4, -z+1/2, y+3/4'
'z+5/4, y+3/4, -x'
'z+3/4, -y+1/2, x+3/4'
'-z+1/2, y+5/4, x+1/4'
'-z+1, -y+1, -x+1/2'
'-x, -y, -z'
'x-1/4, y-3/4, -z-1/2'
'x-3/4, -y-1/2, z-1/4'
'-x-1/2, y-1/4, z-3/4'
'-z, -x, -y'
'-z-1/2, x-1/4, y-3/4'
'z-1/4, x-3/4, -y-1/2'
'z-3/4, -x-1/2, y-1/4'
'-y, -z, -x'
'y-3/4, -z-1/2, x-1/4'
'-y-1/2, z-1/4, x-3/4'
'y-1/4, z-3/4, -x-1/2'
'-y-3/4, -x-1/4, z'
'y-1/2, x-1/2, z-1/2'
'-y-1/4, x, -z-3/4'
'y, -x-3/4, -z-1/4'
'-x-3/4, -z-1/4, y'
'x, -z-3/4, -y-1/4'
'x-1/2, z-1/2, y-1/2'
'-x-1/4, z, -y-3/4'
'-z-3/4, -y-1/4, x'
'-z-1/4, y, -x-3/4'
'z, -y-3/4, -x-1/4'
'z-1/2, y-1/2, x-1/2'
'-x, -y+1/2, -z+1/2'
'x-1/4, y-1/4, -z'
'x-3/4, -y, z+1/4'
'-x-1/2, y+1/4, z-1/4'
'-z, -x+1/2, -y+1/2'
'-z-1/2, x+1/4, y-1/4'
'z-1/4, x-1/4, -y'
'z-3/4, -x, y+1/4'
'-y, -z+1/2, -x+1/2'
'y-3/4, -z, x+1/4'
'-y-1/2, z+1/4, x-1/4'
'y-1/4, z-1/4, -x'
'-y-3/4, -x+1/4, z+1/2'
'y-1/2, x, z'
'-y-1/4, x+1/2, -z-1/4'
'y, -x-1/4, -z+1/4'
'-x-3/4, -z+1/4, y+1/2'
'x, -z-1/4, -y+1/4'
'x-1/2, z, y'
'-x-1/4, z+1/2, -y-1/4'
'-z-3/4, -y+1/4, x+1/2'
'-z-1/4, y+1/2, -x-1/4'
'z, -y-1/4, -x+1/4'
'z-1/2, y, x'
'-x+1/2, -y, -z+1/2'
'x+1/4, y-3/4, -z'
'x-1/4, -y-1/2, z+1/4'
'-x, y-1/4, z-1/4'
'-z+1/2, -x, -y+1/2'
'-z, x-1/4, y-1/4'
'z+1/4, x-3/4, -y'
'z-1/4, -x-1/2, y+1/4'
'-y+1/2, -z, -x+1/2'
'y-1/4, -z-1/2, x+1/4'
'-y, z-1/4, x-1/4'
'y+1/4, z-3/4, -x'
'-y-1/4, -x-1/4, z+1/2'
'y, x-1/2, z'
'-y+1/4, x, -z-1/4'
'y+1/2, -x-3/4, -z+1/4'
'-x-1/4, -z-1/4, y+1/2'
'x+1/2, -z-3/4, -y+1/4'
'x, z-1/2, y'
'-x+1/4, z, -y-1/4'
'-z-1/4, -y-1/4, x+1/2'
'-z+1/4, y, -x-1/4'
'z+1/2, -y-3/4, -x+1/4'
'z, y-1/2, x'
'-x+1/2, -y+1/2, -z'
'x+1/4, y-1/4, -z-1/2'
'x-1/4, -y, z-1/4'
'-x, y+1/4, z-3/4'
'-z+1/2, -x+1/2, -y'
'-z, x+1/4, y-3/4'
'z+1/4, x-1/4, -y-1/2'
'z-1/4, -x, y-1/4'
'-y+1/2, -z+1/2, -x'
'y-1/4, -z, x-1/4'
'-y, z+1/4, x-3/4'
'y+1/4, z-1/4, -x-1/2'
'-y-1/4, -x+1/4, z'
'y, x, z-1/2'
'-y+1/4, x+1/2, -z-3/4'
'y+1/2, -x-1/4, -z-1/4'
'-x-1/4, -z+1/4, y'
'x+1/2, -z-1/4, -y-1/4'
'x, z, y-1/2'
'-x+1/4, z+1/2, -y-3/4'
'-z-1/4, -y+1/4, x'
'-z+1/4, y+1/2, -x-3/4'
'z+1/2, -y-1/4, -x-1/4'
'z, y, x-1/2'

loop_
_atom_site_label
_atom_site_type_symbol
_atom_site_fract_x
_atom_site_fract_y
_atom_site_fract_z
_atom_site_U_iso_or_equiv
_atom_site_adp_type
_atom_site_occupancy
_atom_site_symmetry_multiplicity
_atom_site_calc_flag
_atom_site_refinement_flags
_atom_site_disorder_assembly
_atom_site_disorder_group
In1 In 0.11802(2) 0.88198(2) 0.7500 0.0787(5) Uani 1 2 d S . .
O1 O 0.1906(3) 0.8605(3) 0.7801(3) 0.102(3) Uani 1 1 d . . .
O2 O 0.2296(3) 0.8837(3) 0.8233(3) 0.121(4) Uani 1 1 d . . .
N1 N 0.1406(3) 0.9182(3) 0.7936(3) 0.075(3) Uani 1 1 d . . .
C1 C 0.1721(3) 0.9134(4) 0.8145(4) 0.084(4) Uani 1 1 d . . .
C2 C 0.1983(3) 0.8827(4) 0.8038(4) 0.092(4) Uani 1 1 d . . .
C5 C 0.1227(3) 0.9467(3) 0.8094(3) 0.075(3) Uani 1 1 d . . .
H5 H 0.1000 0.9559 0.8013 0.112 Uiso 1 1 calc R . .
C3 C 0.1723(3) 0.9396(4) 0.8420(4) 0.083(4) Uani 1 1 d . . .
N2 N 0.1415(3) 0.9600(3) 0.8380(3) 0.075(3) Uani 1 1 d . . .
C4 C 0.1992(4) 0.9497(5) 0.8728(4) 0.097(4) Uani 1 1 d . . .
O3 O 0.1884(2) 0.9736(3) 0.8949(3) 0.087(2) Uani 1 1 d . . .
O4 O 0.2285(3) 0.9326(3) 0.8726(3) 0.120(4) Uani 1 1 d . . .
O1X O 0.0037(19) 0.801(3) 0.757(3) 0.32(5) Uani 0.19 1 d P . .
O2X O 0.0415(10) -0.0011(12) 0.7228(18) 0.148(19) Uani 0.26 1 d PU . .
O3X O 0.0000 -0.0166(6) 0.7334(6) 0.20(2) Uani 0.42 2 d SP . .
O4X O 0.080(5) 0.0641(16) 0.647(3) 0.33(8) Uani 0.22 1 d P . .
O5X O 0.0547(8) 0.0228(17) 0.7317(18) 0.207(19) Uani 0.38 1 d PU . .
O6X O 0.0685(15) 0.0254(13) 0.6845(14) 0.27(3) Uani 0.35 1 d P . .
O7X O 0.0431(19) 0.040(2) 0.6679(14) 0.17(2) Uani 0.24 1 d P . .
O8X O -0.056(2) 0.806(2) 0.806(2) 0.25(5) Uani 0.31 3 d SP . .

loop_
_atom_site_aniso_label
_atom_site_aniso_U_11
_atom_site_aniso_U_22
_atom_site_aniso_U_33
_atom_site_aniso_U_23
_atom_site_aniso_U_13
_atom_site_aniso_U_12
In1 0.0775(6) 0.0775(6) 0.0811(9) -0.0023(5) -0.0023(5) 0.0189(6)
O1 0.103(7) 0.107(7) 0.095(7) 0.014(5) 0.019(5) 0.030(6)
O2 0.076(6) 0.139(8) 0.148(9) 0.030(7) -0.014(6) 0.043(6)
N1 0.076(6) 0.072(6) 0.078(6) 0.000(5) -0.008(5) 0.013(5)
C1 0.057(7) 0.094(9) 0.101(9) 0.023(7) -0.011(6) 0.004(6)
C2 0.057(7) 0.116(11) 0.102(10) 0.031(9) 0.017(7) 0.024(7)
C5 0.067(6) 0.092(8) 0.064(7) -0.007(6) -0.016(5) 0.013(6)
C3 0.059(7) 0.101(9) 0.089(9) 0.011(7) -0.023(6) -0.001(7)
N2 0.066(6) 0.080(6) 0.077(6) 0.006(5) -0.013(5) 0.003(5)
C4 0.069(8) 0.118(11) 0.105(11) 0.032(9) -0.012(7) 0.017(8)
O3 0.068(5) 0.099(6) 0.093(6) 0.010(5) -0.019(4) 0.000(4)
O4 0.074(6) 0.156(10) 0.130(8) -0.001(7) -0.038(5) 0.022(6)
O1X 0.14(5) 0.43(9) 0.40(10) -0.37(8) -0.06(6) -0.06(6)
O2X 0.043(18) 0.14(3) 0.26(5) -0.14(3) -0.01(3) 0.013(19)
O3X 0.17(3) 0.22(3) 0.22(3) -0.12(3) -0.16(2) 0.16(2)
O4X 0.7(2) 0.06(3) 0.20(7) -0.06(4) 0.01(11) -0.02(7)
O5X 0.058(16) 0.19(4) 0.37(5) 0.07(4) -0.12(3) 0.01(2)
O6X 0.31(5) 0.23(4) 0.27(4) -0.22(3) -0.23(4) 0.18(4)
O7X 0.17(5) 0.22(7) 0.11(4) 0.06(4) -0.05(4) 0.04(5)
O8X 0.25(5) 0.25(5) 0.25(5) 0.13(6) -0.13(6) -0.13(6)

loop_
_geom_bond_atom_site_label_1
_geom_bond_atom_site_label_2
_geom_bond_distance
_geom_bond_site_symmetry_2
_geom_bond_publ_flag
In1 N2 2.170(10) 150_665 ?
In1 N2 2.170(10) 164_557 ?
In1 N1 2.202(10) . ?
In1 N1 2.202(10) 86_556 ?
In1 O3 2.292(8) 164_557 ?
In1 O3 2.292(8) 150_665 ?
O1 C2 1.201(17) . ?
O2 C2 1.329(17) . ?
N1 C5 1.338(14) . ?
N1 C1 1.371(15) . ?
C1 C3 1.368(16) . ?
C1 C2 1.507(19) . ?
C5 N2 1.326(14) . ?
C3 N2 1.338(15) . ?
C3 C4 1.519(19) . ?
N2 In1 2.170(10) 156_466 ?
C4 O4 1.224(17) . ?
C4 O3 1.235(17) . ?
O3 In1 2.292(8) 156_466 ?
O2X O5X 1.04(6) . ?
O2X O5X 1.38(8) 83_455 ?
O2X O3X 1.64(4) . ?
O2X O3X 1.82(6) 32_545 ?
O3X O3X 1.47(6) 83_455 ?
O3X O3X 1.47(6) 32_545 ?
O3X O2X 1.64(4) 42_535 ?
O3X O2X 1.82(6) 86_446 ?
O3X O2X 1.82(6) 83_455 ?
O4X O4X 1.74(11) 32_545 ?
O4X O4X 1.74(11) 83_455 ?
O4X O7X 1.76(14) . ?
O5X O2X 1.38(8) 32_545 ?
O5X O7X 1.46(7) 32_545 ?
O5X O6X 1.71(8) 32_545 ?
O5X O5X 1.75(4) 83_455 ?
O5X O5X 1.75(4) 32_545 ?
O5X O6X 1.77(8) . ?
O6X O7X 1.22(6) . ?
O6X O7X 1.22(7) 32_545 ?
O6X O5X 1.71(8) 83_455 ?
O7X O6X 1.22(7) 83_455 ?
O7X O5X 1.46(7) 83_455 ?
